data_1544338
loop_
_publ_author_name
'Li, Jin'
'Zhang, Qian'
'Yin, Jian'
'Yu, Changjiang'
'Cheng, Kai'
'Wei, Yun'
'Hao, Erhong'
'Jiao, Lijuan'

_publ_section_title
;
 Metal-Free and Versatile Synthetic Routes to Natural and Synthetic
 Prodiginines from Boron Dipyrrin.
;
_journal_issue 21
_journal_name_full 'Organic letters'
_journal_page_first 5696
_journal_page_last 5699
_journal_paper_doi 10.1021/acs.orglett.6b02924
_journal_volume 18
_journal_year 2016
_chemical_formula_sum 'C11 H9 B Br2 F2 N2 O2'
_chemical_formula_weight 409.83
_chemical_name_systematic
;

 ?

;
_space_group_IT_number 14
_symmetry_cell_setting monoclinic
_symmetry_space_group_name_Hall '-P 2yn'
_symmetry_space_group_name_H-M 'P 1 21/n 1'
_atom_sites_solution_hydrogens geom
_atom_sites_solution_primary direct
_atom_sites_solution_secondary difmap
_audit_creation_method SHELXL-97
_cell_angle_alpha 90.00
_cell_angle_beta 100.474(2)
_cell_angle_gamma 90.00
_cell_formula_units_Z 4
_cell_length_a 7.1123(11)
_cell_length_b 13.579(2)
_cell_length_c 13.939(2)
_cell_measurement_reflns_used 4598
_cell_measurement_temperature 293(2)
_cell_measurement_theta_max 27.33
_cell_measurement_theta_min 2.97
_cell_volume 1323.8(3)
_computing_cell_refinement 'Bruker SMART'
_computing_data_collection 'Bruker SMART'
_computing_data_reduction 'Bruker SAINT'
_computing_molecular_graphics 'Bruker SHELXTL'
_computing_publication_material 'Bruker SHELXTL'
_computing_structure_refinement 'SHELXL-97 (Sheldrick, 1997)'
_computing_structure_solution 'SHELXS-97 (Sheldrick, 1990)'
_diffrn_ambient_temperature 293(2)
_diffrn_measured_fraction_theta_full 0.999
_diffrn_measured_fraction_theta_max 0.999
_diffrn_measurement_device_type 'CCD area detector'
_diffrn_measurement_method 'phi and omega scans'
_diffrn_radiation_monochromator graphite
_diffrn_radiation_source 'fine-focus sealed tube'
_diffrn_radiation_type MoK\a
_diffrn_radiation_wavelength 0.71073
_diffrn_reflns_av_R_equivalents 0.0252
_diffrn_reflns_av_sigmaI/netI 0.0215
_diffrn_reflns_limit_h_max 8
_diffrn_reflns_limit_h_min -8
_diffrn_reflns_limit_k_max 16
_diffrn_reflns_limit_k_min -16
_diffrn_reflns_limit_l_max 15
_diffrn_reflns_limit_l_min -16
_diffrn_reflns_number 9292
_diffrn_reflns_theta_full 25.00
_diffrn_reflns_theta_max 25.00
_diffrn_reflns_theta_min 2.11
_exptl_absorpt_coefficient_mu 6.148
_exptl_absorpt_correction_T_max 0.5512
_exptl_absorpt_correction_T_min 0.5021
_exptl_absorpt_correction_type multi-scan
_exptl_crystal_colour colorless
_exptl_crystal_density_diffrn 2.056
_exptl_crystal_density_method 'not measured'
_exptl_crystal_description block
_exptl_crystal_F_000 792
_exptl_crystal_size_max 0.13
_exptl_crystal_size_mid 0.12
_exptl_crystal_size_min 0.11
_refine_diff_density_max 2.109
_refine_diff_density_min -1.131
_refine_diff_density_rms 0.340
_refine_ls_extinction_method none
_refine_ls_goodness_of_fit_ref 1.070
_refine_ls_hydrogen_treatment constr
_refine_ls_matrix_type full
_refine_ls_number_parameters 183
_refine_ls_number_reflns 2339
_refine_ls_number_restraints 0
_refine_ls_restrained_S_all 1.070
_refine_ls_R_factor_all 0.1073
_refine_ls_R_factor_gt 0.0992
_refine_ls_shift/su_max 0.000
_refine_ls_shift/su_mean 0.000
_refine_ls_structure_factor_coef Fsqd
_refine_ls_weighting_details 'calc w=1/[\s^2^(Fo^2^)+(0.3500P)^2^+0.1018P] where P=(Fo^2^+2Fc^2^)/3'
_refine_ls_weighting_scheme calc
_refine_ls_wR_factor_gt 0.3571
_refine_ls_wR_factor_ref 0.3795
_reflns_number_gt 1972
_reflns_number_total 2339
_reflns_threshold_expression >2sigma(I)
_cod_data_source_file ol6b02924_si_003.cif
_cod_data_source_block 120703b_0m
_cod_depositor_comments
;
The following automatic conversions were performed:

'_symmetry_cell_setting' value 'Monoclinic' changed to 'monoclinic'
according to
/usr/data/users/saulius/crontab/automatic-downloads/rss-feeds/ACS/lib/dictionaries/cif_core.dic
dictionary named 'cif_core.dic' version 2.4.2 from 2011-04-26.

Automatic conversion script
Id: cif_fix_values 4268 2015-11-12 08:31:59Z antanas 

 Adding full bibliography for 1544337--1544338.cif.
;
_cod_original_cell_volume 1323.8(4)
_cod_original_sg_symbol_H-M P2(1)/n
_cod_database_code 1544338

loop_
_symmetry_equiv_pos_as_xyz
'x, y, z'
'-x+1/2, y+1/2, -z+1/2'
'-x, -y, -z'
'x-1/2, -y-1/2, z-1/2'

loop_
_atom_site_label
_atom_site_type_symbol
_atom_site_fract_x
_atom_site_fract_y
_atom_site_fract_z
_atom_site_U_iso_or_equiv
_atom_site_adp_type
_atom_site_occupancy
_atom_site_symmetry_multiplicity
_atom_site_calc_flag
_atom_site_refinement_flags
B1 B 0.2789(11) 0.3884(6) 0.6186(6) 0.0206(16) Uani 1 1 d .
Br1 Br 0.1004(2) 0.18080(9) 0.52245(9) 0.0649(7) Uani 1 1 d .
Br2 Br 0.46602(18) 0.48133(9) 0.83075(8) 0.0602(7) Uani 1 1 d .
C1 C 0.4065(10) 0.5472(5) 0.7157(5) 0.0229(15) Uani 1 1 d .
C2 C 0.4340(11) 0.6469(5) 0.7016(5) 0.0243(16) Uani 1 1 d .
H2 H 0.4793 0.6940 0.7487 0.029 Uiso 1 1 calc R
C3 C 0.3789(10) 0.6611(5) 0.6015(6) 0.0226(15) Uani 1 1 d .
C4 C 0.3168(10) 0.5697(5) 0.5585(5) 0.0216(15) Uani 1 1 d .
C5 C 0.2500(10) 0.5452(5) 0.4627(5) 0.0209(14) Uani 1 1 d .
H5 H 0.2416 0.5934 0.4148 0.025 Uiso 1 1 calc R
C6 C 0.1949(9) 0.4491(5) 0.4365(5) 0.0182(14) Uani 1 1 d .
C7 C 0.1265(10) 0.4066(5) 0.3443(5) 0.0211(15) Uani 1 1 d .
C8 C 0.0811(11) 0.3080(6) 0.3578(6) 0.0262(16) Uani 1 1 d .
H8 H 0.0301 0.2623 0.3105 0.031 Uiso 1 1 calc R
C9 C 0.1296(10) 0.2936(5) 0.4583(6) 0.0249(16) Uani 1 1 d .
C10 C 0.4450(17) 0.8310(5) 0.6018(8) 0.043(2) Uani 1 1 d .
H10A H 0.3525 0.8519 0.6398 0.065 Uiso 1 1 calc R
H10B H 0.4621 0.8820 0.5564 0.065 Uiso 1 1 calc R
H10C H 0.5646 0.8181 0.6442 0.065 Uiso 1 1 calc R
C11 C 0.0520(15) 0.4070(7) 0.1741(6) 0.041(2) Uani 1 1 d .
H11A H 0.1445 0.3575 0.1665 0.062 Uiso 1 1 calc R
H11B H 0.0400 0.4527 0.1208 0.062 Uiso 1 1 calc R
H11C H -0.0694 0.3764 0.1748 0.062 Uiso 1 1 calc R
F1 F 0.4367(7) 0.3295(3) 0.6468(4) 0.0327(12) Uani 1 1 d .
F2 F 0.1361(7) 0.3652(3) 0.6713(3) 0.0328(12) Uani 1 1 d .
N1 N 0.3360(9) 0.4985(4) 0.6325(4) 0.0190(13) Uani 1 1 d .
N2 N 0.1975(9) 0.3764(4) 0.5080(4) 0.0205(13) Uani 1 1 d .
O1 O 0.3784(9) 0.7422(4) 0.5488(4) 0.0346(14) Uani 1 1 d .
O2 O 0.1122(9) 0.4575(4) 0.2624(4) 0.0309(13) Uani 1 1 d .

loop_
_atom_site_aniso_label
_atom_site_aniso_U_11
_atom_site_aniso_U_22
_atom_site_aniso_U_33
_atom_site_aniso_U_23
_atom_site_aniso_U_13
_atom_site_aniso_U_12
B1 0.026(4) 0.019(4) 0.016(4) 0.002(3) 0.003(3) -0.005(3)
Br1 0.0880(12) 0.0506(10) 0.0509(10) 0.0042(5) -0.0015(7) -0.0106(6)
Br2 0.0825(11) 0.0542(10) 0.0424(9) 0.0008(4) 0.0070(7) -0.0075(5)
C1 0.035(4) 0.020(3) 0.015(3) 0.000(3) 0.006(3) -0.002(3)
C2 0.042(4) 0.018(3) 0.014(3) -0.001(3) 0.008(3) -0.001(3)
C3 0.032(4) 0.017(3) 0.019(4) -0.003(3) 0.006(3) 0.004(3)
C4 0.032(4) 0.016(3) 0.016(3) 0.005(3) 0.004(3) 0.006(3)
C5 0.032(4) 0.016(3) 0.016(3) 0.002(3) 0.007(3) 0.004(3)
C6 0.023(3) 0.017(3) 0.013(3) 0.002(2) -0.001(2) 0.003(2)
C7 0.023(3) 0.025(4) 0.015(3) 0.000(3) 0.002(3) 0.005(3)
C8 0.038(4) 0.023(4) 0.015(3) -0.003(3) -0.003(3) -0.008(3)
C9 0.032(4) 0.022(3) 0.020(4) 0.006(3) 0.001(3) -0.007(3)
C10 0.084(7) 0.010(4) 0.042(5) -0.005(3) 0.025(5) -0.003(4)
C11 0.060(6) 0.042(5) 0.018(4) -0.003(3) -0.001(4) -0.004(4)
F1 0.044(3) 0.020(2) 0.028(3) 0.0025(17) -0.009(2) 0.0129(18)
F2 0.050(3) 0.031(2) 0.022(2) -0.0030(19) 0.019(2) -0.015(2)
N1 0.028(3) 0.016(3) 0.013(3) 0.002(2) 0.002(2) -0.002(2)
N2 0.028(3) 0.020(3) 0.013(3) 0.000(2) 0.000(2) -0.001(2)
O1 0.064(4) 0.017(3) 0.023(3) -0.001(2) 0.010(3) 0.004(2)
O2 0.047(3) 0.025(3) 0.018(3) 0.006(2) 0.000(2) 0.002(2)

loop_
_atom_type_symbol
_atom_type_description
_atom_type_scat_dispersion_real
_atom_type_scat_dispersion_imag
_atom_type_scat_source
C C 0.0033 0.0016 'International Tables Vol C Tables 4.2.6.8 and 6.1.1.4'
H H 0.0000 0.0000 'International Tables Vol C Tables 4.2.6.8 and 6.1.1.4'
B B 0.0013 0.0007 'International Tables Vol C Tables 4.2.6.8 and 6.1.1.4'
N N 0.0061 0.0033 'International Tables Vol C Tables 4.2.6.8 and 6.1.1.4'
O O 0.0106 0.0060 'International Tables Vol C Tables 4.2.6.8 and 6.1.1.4'
F F 0.0171 0.0103 'International Tables Vol C Tables 4.2.6.8 and 6.1.1.4'
Br Br -0.2901 2.4595 'International Tables Vol C Tables 4.2.6.8 and 6.1.1.4'

loop_
_geom_angle_atom_site_label_1
_geom_angle_atom_site_label_2
_geom_angle_atom_site_label_3
_geom_angle
F1 B1 F2 110.7(6)
F1 B1 N1 110.1(6)
F2 B1 N1 110.6(6)
F1 B1 N2 111.1(6)
F2 B1 N2 108.8(6)
N1 B1 N2 105.4(5)
N1 C1 C2 113.3(6)
N1 C1 Br2 120.5(5)
C2 C1 Br2 126.1(6)
C1 C2 C3 104.8(6)
C1 C2 H2 127.6
C3 C2 H2 127.6
O1 C3 C2 130.0(7)
O1 C3 C4 121.7(7)
C2 C3 C4 108.3(6)
C5 C4 N1 121.2(6)
C5 C4 C3 130.6(7)
N1 C4 C3 108.2(6)
C4 C5 C6 120.9(6)
C4 C5 H5 119.5
C6 C5 H5 119.5
C5 C6 N2 120.5(6)
C5 C6 C7 131.0(6)
N2 C6 C7 108.5(6)
O2 C7 C8 129.3(7)
O2 C7 C6 122.1(6)
C8 C7 C6 108.6(6)
C9 C8 C7 104.4(6)
C9 C8 H8 127.8
C7 C8 H8 127.8
N2 C9 C8 113.3(6)
N2 C9 Br1 120.7(5)
C8 C9 Br1 125.9(6)
O1 C10 H10A 109.5
O1 C10 H10B 109.5
H10A C10 H10B 109.5
O1 C10 H10C 109.5
H10A C10 H10C 109.5
H10B C10 H10C 109.5
O2 C11 H11A 109.5
O2 C11 H11B 109.5
H11A C11 H11B 109.5
O2 C11 H11C 109.5
H11A C11 H11C 109.5
H11B C11 H11C 109.5
C1 N1 C4 105.4(6)
C1 N1 B1 128.8(6)
C4 N1 B1 125.8(6)
C9 N2 C6 105.2(6)
C9 N2 B1 128.7(6)
C6 N2 B1 125.9(6)
C3 O1 C10 116.2(7)
C7 O2 C11 117.7(6)

loop_
_geom_bond_atom_site_label_1
_geom_bond_atom_site_label_2
_geom_bond_distance
B1 F1 1.376(10)
B1 F2 1.393(9)
B1 N1 1.553(9)
B1 N2 1.554(9)
Br1 C9 1.805(7)
Br2 C1 1.818(7)
C1 N1 1.350(9)
C1 C2 1.388(10)
C2 C3 1.393(11)
C2 H2 0.9300
C3 O1 1.324(10)
C3 C4 1.414(10)
C4 C5 1.373(10)
C4 N1 1.402(9)
C5 C6 1.391(10)
C5 H5 0.9300
C6 N2 1.401(9)
C6 C7 1.413(10)
C7 O2 1.322(9)
C7 C8 1.399(10)
C8 C9 1.393(11)
C8 H8 0.9300
C9 N2 1.362(9)
C10 O1 1.449(10)
C10 H10A 0.9600
C10 H10B 0.9600
C10 H10C 0.9600
C11 O2 1.406(10)
C11 H11A 0.9600
C11 H11B 0.9600
C11 H11C 0.9600
